data_7024894
loop_
_publ_author_name
'Shlykov, Sergey A.'
'Giricheva, Nina I.'
'Titov, Anton V.'
'Szwak, Ma\/lgorzata'
'Lentz, Dieter'
'Girichev, Georgiy V.'

_publ_section_title
;
 The structures of tellurium(IV) halides in the gas phase and as solvated
 molecules.
;
_journal_issue 13
_journal_name_full 'Dalton transactions (Cambridge, England : 2003)'
_journal_page_first 3245
_journal_page_last 3255
_journal_paper_doi 10.1039/b922474b
_journal_volume 39
_journal_year 2010
_chemical_formula_sum 'C4 H8 Cl4 O2 Te'
_chemical_formula_weight 357.50
_chemical_name_common
;
Tellurium Tetrachloride 1,4-Dioxane Solvate
;
_chemical_name_systematic
;
Tellurium Tetrachloride 1,4-Dioxane Solvate
;
_space_group_IT_number 11
_symmetry_cell_setting monoclinic
_symmetry_space_group_name_Hall '-P 2yb'
_symmetry_space_group_name_H-M 'P 1 21/m 1'
_atom_sites_solution_hydrogens geom
_atom_sites_solution_primary direct
_atom_sites_solution_secondary difmap
_audit_creation_method SHELXL-97
_cell_angle_alpha 90.00
_cell_angle_beta 90.181(6)
_cell_angle_gamma 90.00
_cell_formula_units_Z 2
_cell_length_a 6.168(2)
_cell_length_b 12.863(5)
_cell_length_c 6.684(2)
_cell_measurement_reflns_used 941
_cell_measurement_temperature 173(2)
_cell_measurement_theta_max 30.5
_cell_measurement_theta_min 3.2
_cell_volume 530.3(3)
_computing_cell_refinement 'SAINT (Bruker-AXS)'
_computing_data_collection 'SMART (Bruker-AXS)'
_computing_data_reduction 'SAINT (Bruker-AXS)'
_computing_molecular_graphics 'Diamond (Brandenburg, 2000)'
_computing_structure_refinement 'SHELXL-97 (Sheldrick, 1997)'
_computing_structure_solution 'SHELXS-97 (Sheldrick, 1990)'
_diffrn_ambient_temperature 173(2)
_diffrn_measured_fraction_theta_full 0.975
_diffrn_measured_fraction_theta_max 0.975
_diffrn_measurement_device_type 'SMART CCD (BRUKER-AXS)'
_diffrn_measurement_method 'omega scan'
_diffrn_radiation_monochromator graphite
_diffrn_radiation_source 'sealed tube'
_diffrn_radiation_type MoK\a
_diffrn_radiation_wavelength 0.71073
_diffrn_reflns_av_R_equivalents 0.0227
_diffrn_reflns_av_sigmaI/netI 0.0189
_diffrn_reflns_limit_h_max 7
_diffrn_reflns_limit_h_min -8
_diffrn_reflns_limit_k_max 18
_diffrn_reflns_limit_k_min -18
_diffrn_reflns_limit_l_max 7
_diffrn_reflns_limit_l_min -9
_diffrn_reflns_number 6390
_diffrn_reflns_theta_full 30.48
_diffrn_reflns_theta_max 30.48
_diffrn_reflns_theta_min 3.05
_exptl_absorpt_coefficient_mu 3.767
_exptl_absorpt_correction_T_max 1.00
_exptl_absorpt_correction_T_min 0.661
_exptl_absorpt_correction_type multi-scan
_exptl_absorpt_process_details 'SADABS 2.10 (BRUKER-AXS)'
_exptl_crystal_colour colourless
_exptl_crystal_density_diffrn 2.239
_exptl_crystal_density_method 'not measured'
_exptl_crystal_description prism
_exptl_crystal_F_000 336
_exptl_crystal_size_max 0.23
_exptl_crystal_size_mid 0.19
_exptl_crystal_size_min 0.17
_refine_diff_density_max 6.105
_refine_diff_density_min -1.082
_refine_diff_density_rms 0.364
_refine_ls_extinction_method none
_refine_ls_goodness_of_fit_ref 1.167
_refine_ls_hydrogen_treatment constr
_refine_ls_matrix_type full
_refine_ls_number_parameters 55
_refine_ls_number_reflns 1629
_refine_ls_number_restraints 0
_refine_ls_restrained_S_all 1.167
_refine_ls_R_factor_all 0.0488
_refine_ls_R_factor_gt 0.0456
_refine_ls_shift/su_max 0.000
_refine_ls_shift/su_mean 0.000
_refine_ls_structure_factor_coef Fsqd
_refine_ls_weighting_details 'calc w=1/[\s^2^(Fo^2^)+(0.0899P)^2^+0.6577P] where P=(Fo^2^+2Fc^2^)/3'
_refine_ls_weighting_scheme calc
_refine_ls_wR_factor_gt 0.1257
_refine_ls_wR_factor_ref 0.1297
_reflns_number_gt 1495
_reflns_number_total 1629
_reflns_threshold_expression >2sigma(I)
_cod_data_source_file b922474b.txt
_cod_data_source_block tecl4d
_cod_original_sg_symbol_H-M P2(1)/m
_cod_database_code 7024894

loop_
_symmetry_equiv_pos_as_xyz
'x, y, z'
'-x, y+1/2, -z'
'-x, -y, -z'
'x, -y-1/2, z'

loop_
_atom_site_label
_atom_site_type_symbol
_atom_site_fract_x
_atom_site_fract_y
_atom_site_fract_z
_atom_site_U_iso_or_equiv
_atom_site_adp_type
_atom_site_occupancy
_atom_site_symmetry_multiplicity
_atom_site_calc_flag
_atom_site_refinement_flags
Te1 Te 0.28366(6) 0.2500 0.24613(5) 0.02138(16) Uani 1 2 d S
Cl1 Cl 0.0062(3) 0.2500 -0.0235(3) 0.0335(3) Uani 1 2 d S
Cl2 Cl 0.5762(3) 0.2500 0.5016(3) 0.0373(4) Uani 1 2 d S
Cl3 Cl 0.46587(19) 0.11905(8) 0.07327(16) 0.0311(2) Uani 1 1 d .
O1 O 0.0994(5) 0.0868(2) 0.4097(4) 0.0283(6) Uani 1 1 d .
C1 C -0.0042(10) 0.0072(4) 0.2924(6) 0.0401(12) Uani 1 1 d .
H1A H 0.1037 -0.0463 0.2552 0.048 Uiso 1 1 calc R
H1B H -0.0629 0.0380 0.1678 0.048 Uiso 1 1 calc R
C2 C -0.1850(9) -0.0424(4) 0.4087(7) 0.0371(10) Uani 1 1 d .
H2A H -0.2963 0.0103 0.4413 0.044 Uiso 1 1 calc R
H2B H -0.2544 -0.0974 0.3269 0.044 Uiso 1 1 calc R

loop_
_atom_site_aniso_label
_atom_site_aniso_U_11
_atom_site_aniso_U_22
_atom_site_aniso_U_33
_atom_site_aniso_U_23
_atom_site_aniso_U_13
_atom_site_aniso_U_12
Te1 0.0283(2) 0.0108(2) 0.0251(2) 0.000 0.00124(14) 0.000
Cl1 0.0340(7) 0.0255(7) 0.0409(8) 0.000 -0.0079(6) 0.000
Cl2 0.0476(9) 0.0259(7) 0.0382(8) 0.000 -0.0124(7) 0.000
Cl3 0.0372(5) 0.0198(4) 0.0363(5) -0.0062(3) 0.0025(4) 0.0061(4)
O1 0.0378(16) 0.0206(13) 0.0266(13) 0.0039(10) -0.0015(12) -0.0076(12)
C1 0.058(3) 0.037(2) 0.0246(18) 0.0022(17) -0.0037(19) -0.021(2)
C2 0.044(2) 0.034(2) 0.033(2) 0.0097(17) -0.0091(19) -0.012(2)

loop_
_atom_type_symbol
_atom_type_description
_atom_type_scat_dispersion_real
_atom_type_scat_dispersion_imag
_atom_type_scat_source
C C 0.0033 0.0016 'International Tables Vol C Tables 4.2.6.8 and 6.1.1.4'
H H 0.0000 0.0000 'International Tables Vol C Tables 4.2.6.8 and 6.1.1.4'
O O 0.0106 0.0060 'International Tables Vol C Tables 4.2.6.8 and 6.1.1.4'
Cl Cl 0.1484 0.1585 'International Tables Vol C Tables 4.2.6.8 and 6.1.1.4'
Te Te -0.5308 1.6751 'International Tables Vol C Tables 4.2.6.8 and 6.1.1.4'

loop_
_geom_angle_atom_site_label_1
_geom_angle_atom_site_label_2
_geom_angle_atom_site_label_3
_geom_angle
_geom_angle_site_symmetry_1
_geom_angle_site_symmetry_3
Cl3 Te1 Cl3 92.42(6) 4_565 .
Cl3 Te1 Cl2 89.44(5) 4_565 .
Cl3 Te1 Cl2 89.44(5) . .
Cl3 Te1 Cl1 88.42(5) 4_565 .
Cl3 Te1 Cl1 88.42(5) . .
Cl2 Te1 Cl1 176.92(6) . .
C1 O1 C2 109.8(3) . 3_556
O1 C1 C2 110.5(4) . .
O1 C2 C1 109.5(4) 3_556 .

loop_
_geom_bond_atom_site_label_1
_geom_bond_atom_site_label_2
_geom_bond_distance
_geom_bond_site_symmetry_2
Te1 Cl3 2.3331(12) 4_565
Te1 Cl3 2.3331(11) .
Te1 Cl2 2.4804(17) .
Te1 Cl1 2.4817(17) .
O1 C1 1.438(5) .
O1 C2 1.441(5) 3_556
C1 C2 1.504(7) .
C2 O1 1.441(5) 3_556
